data_7037512
loop_
_publ_author_name
'Yu, Ying'
'Li, Jiancheng'
'Liu, Weiping'
'Ye, Qingsong'
'Zhu, Hongping'

_publ_section_title
;
 Amino group combined P/Ge and P/Sn Lewis pairs: synthesis and dipolar
 addition reactions to alkyne and aldehyde molecules.
;
_journal_issue 14
_journal_name_full 'Dalton transactions (Cambridge, England : 2003)'
_journal_page_first 6259
_journal_page_last 6268
_journal_paper_doi 10.1039/c5dt03873a
_journal_volume 45
_journal_year 2016
_chemical_formula_sum 'C68 H84 Cl6 Ge2 N2 O5 P2'
_chemical_formula_weight 1429.19
_chemical_name_systematic
; 
 ? 
;
_space_group_IT_number 14
_symmetry_cell_setting monoclinic
_symmetry_space_group_name_Hall '-P 2ybc'
_symmetry_space_group_name_H-M 'P 1 21/c 1'
_atom_sites_solution_hydrogens geom
_atom_sites_solution_primary direct
_atom_sites_solution_secondary difmap
_audit_creation_method SHELXL-97
_audit_update_record
;
2015-09-12 deposited with the CCDC.
2015-12-01 downloaded from the CCDC.
;
_cell_angle_alpha 90.00
_cell_angle_beta 94.974(5)
_cell_angle_gamma 90.00
_cell_formula_units_Z 2
_cell_length_a 13.6361(9)
_cell_length_b 11.3768(6)
_cell_length_c 24.1644(13)
_cell_measurement_reflns_used 3556
_cell_measurement_temperature 173(2)
_cell_measurement_theta_max 28.3020
_cell_measurement_theta_min 3.2570
_cell_volume 3734.6(4)
_computing_cell_refinement 'CrysAlisPro, Agilent Technologies'
_computing_data_collection 'CrysAlisPro, Agilent Technologies'
_computing_data_reduction 'CrysAlisPro, Agilent Technologies'
_computing_molecular_graphics 'Bruker SHELXTL'
_computing_publication_material 'Bruker SHELXTL'
_computing_structure_refinement 'SHELXL-97 (Sheldrick, 1997)'
_computing_structure_solution 'SHELXS-97 (Sheldrick, 1990)'
_diffrn_ambient_temperature 173(2)
_diffrn_detector_area_resol_mean 16.1903
_diffrn_measured_fraction_theta_full 0.984
_diffrn_measured_fraction_theta_max 0.984
_diffrn_measurement_device_type 'Xcalibur, Sapphire3, Gemini ultra'
_diffrn_measurement_method '\w scans'
_diffrn_radiation_monochromator graphite
_diffrn_radiation_source 'Enhance (Mo) X-ray Source'
_diffrn_radiation_type MoK\a
_diffrn_radiation_wavelength 0.71073
_diffrn_reflns_av_R_equivalents 0.0328
_diffrn_reflns_av_sigmaI/netI 0.0470
_diffrn_reflns_limit_h_max 14
_diffrn_reflns_limit_h_min -15
_diffrn_reflns_limit_k_max 10
_diffrn_reflns_limit_k_min -12
_diffrn_reflns_limit_l_max 27
_diffrn_reflns_limit_l_min -26
_diffrn_reflns_number 11568
_diffrn_reflns_theta_full 24.06
_diffrn_reflns_theta_max 24.06
_diffrn_reflns_theta_min 1.98
_exptl_absorpt_coefficient_mu 1.108
_exptl_absorpt_correction_T_max 0.9467
_exptl_absorpt_correction_T_min 0.8973
_exptl_absorpt_correction_type multi-scan
_exptl_absorpt_process_details empirical
_exptl_crystal_colour colorless
_exptl_crystal_density_diffrn 1.271
_exptl_crystal_density_meas ?
_exptl_crystal_density_method 'not measured'
_exptl_crystal_description 'square plate'
_exptl_crystal_F_000 1484
_exptl_crystal_size_max 0.10
_exptl_crystal_size_mid 0.05
_exptl_crystal_size_min 0.05
_refine_diff_density_max 1.325
_refine_diff_density_min -0.428
_refine_diff_density_rms 0.109
_refine_ls_extinction_method none
_refine_ls_goodness_of_fit_ref 1.030
_refine_ls_hydrogen_treatment 'refined in a riding mode to the carrier atom'
_refine_ls_matrix_type full
_refine_ls_number_parameters 410
_refine_ls_number_reflns 5807
_refine_ls_number_restraints 150
_refine_ls_restrained_S_all 1.039
_refine_ls_R_factor_all 0.0702
_refine_ls_R_factor_gt 0.0569
_refine_ls_shift/su_max 0.001
_refine_ls_shift/su_mean 0.000
_refine_ls_structure_factor_coef Fsqd
_refine_ls_weighting_details 'calc w=1/[\s^2^(Fo^2^)+(0.1130P)^2^+2.4678P] where P=(Fo^2^+2Fc^2^)/3'
_refine_ls_weighting_scheme calc
_refine_ls_wR_factor_gt 0.1588
_refine_ls_wR_factor_ref 0.1734
_reflns_number_gt 4699
_reflns_number_total 5807
_reflns_threshold_expression >2sigma(I)
_cod_data_source_file c5dt03873a2.cif
_cod_data_source_block yy-140702
_cod_depositor_comments
;
The following automatic conversions were performed:

'_symmetry_cell_setting' value 'Monoclinic' changed to 'monoclinic'
according to
/usr/data/users/saulius/crontab/automatic-downloads/rss-feeds/RSC/lib/dictionaries/cif_core.dic
dictionary named 'cif_core.dic' version 2.4.2 from 2011-04-26.

'_exptl_crystal_density_meas' value 'not measured' was changed to '?'
- the value is perceived as not measured.

Automatic conversion script
Id: cif_fix_values 4268 2015-11-12 08:31:59Z antanas 

 Adding full bibliography for 7037506--7037512.cif.
;
_cod_original_sg_symbol_H-M P2(1)/c
_cod_database_code 7037512

loop_
_symmetry_equiv_pos_as_xyz
'x, y, z'
'-x, y+1/2, -z+1/2'
'-x, -y, -z'
'x, -y-1/2, z-1/2'

loop_
_atom_site_label
_atom_site_type_symbol
_atom_site_fract_x
_atom_site_fract_y
_atom_site_fract_z
_atom_site_U_iso_or_equiv
_atom_site_adp_type
_atom_site_occupancy
_atom_site_symmetry_multiplicity
_atom_site_calc_flag
_atom_site_refinement_flags
Ge1 Ge 0.71198(4) 0.31090(4) 0.13682(2) 0.0401(2) Uani 1 1 d .
P1 P 0.76035(8) 0.08472(9) 0.08387(4) 0.0268(3) Uani 1 1 d .
Cl1 Cl 0.68848(11) 0.46566(10) 0.08513(6) 0.0593(4) Uani 1 1 d .
Cl2 Cl 0.61456(9) 0.28014(12) 0.20145(6) 0.0523(3) Uani 1 1 d .
Cl3 Cl 0.81995(8) 0.41090(9) 0.19535(5) 0.0392(3) Uani 1 1 d .
O1 O 0.6262(2) 0.2345(3) 0.08387(13) 0.0391(7) Uani 1 1 d .
N1 N 0.8050(2) 0.1913(3) 0.12518(13) 0.0265(7) Uani 1 1 d .
C1 C 0.6284(3) 0.1111(4) 0.08796(17) 0.0327(9) Uani 1 1 d .
H1A H 0.6087 0.0860 0.1251 0.039 Uiso 1 1 calc R
C2 C 0.5612(3) 0.0537(4) 0.04182(17) 0.0328(9) Uani 1 1 d .
C3 C 0.5179(3) -0.0544(4) 0.05098(19) 0.0402(11) Uani 1 1 d .
H3A H 0.5299 -0.0923 0.0859 0.048 Uiso 1 1 calc R
C4 C 0.5428(3) 0.1069(4) -0.0090(2) 0.0408(11) Uani 1 1 d .
H4A H 0.5722 0.1807 -0.0156 0.049 Uiso 1 1 calc R
C11 C 0.9048(3) 0.1810(3) 0.15181(16) 0.0281(9) Uani 1 1 d .
C12 C 0.9194(3) 0.1206(4) 0.20281(16) 0.0303(9) Uani 1 1 d .
C13 C 1.0159(3) 0.1072(4) 0.22589(18) 0.0375(10) Uani 1 1 d .
H13A H 1.0280 0.0646 0.2596 0.045 Uiso 1 1 calc R
C14 C 1.0939(3) 0.1537(4) 0.20122(19) 0.0402(11) Uani 1 1 d .
H14A H 1.1591 0.1428 0.2177 0.048 Uiso 1 1 calc R
C15 C 1.0777(3) 0.2164(4) 0.15250(19) 0.0365(10) Uani 1 1 d .
H15A H 1.1319 0.2490 0.1357 0.044 Uiso 1 1 calc R
C16 C 0.9828(3) 0.2326(4) 0.12766(17) 0.0313(9) Uani 1 1 d .
C21 C 0.7847(3) 0.1020(4) 0.01223(17) 0.0324(9) Uani 1 1 d .
C22 C 0.7749(4) 0.2134(4) -0.01262(18) 0.0409(11) Uani 1 1 d .
H22A H 0.7619 0.2802 0.0091 0.049 Uiso 1 1 calc R
C23 C 0.7842(4) 0.2255(5) -0.0687(2) 0.0517(13) Uani 1 1 d .
H23A H 0.7766 0.3007 -0.0856 0.062 Uiso 1 1 calc R
C24 C 0.8043(4) 0.1293(5) -0.1005(2) 0.0544(14) Uani 1 1 d .
H24A H 0.8120 0.1386 -0.1389 0.065 Uiso 1 1 calc R
C25 C 0.8133(4) 0.0195(5) -0.0763(2) 0.0544(14) Uani 1 1 d .
H25A H 0.8267 -0.0468 -0.0983 0.065 Uiso 1 1 calc R
C26 C 0.8029(4) 0.0053(4) -0.01978(19) 0.0426(11) Uani 1 1 d .
H26A H 0.8082 -0.0706 -0.0034 0.051 Uiso 1 1 calc R
C27 C 0.8010(3) -0.0584(4) 0.10622(16) 0.0311(9) Uani 1 1 d .
C28 C 0.8973(4) -0.0938(4) 0.10054(18) 0.0385(10) Uani 1 1 d .
H28A H 0.9431 -0.0406 0.0867 0.046 Uiso 1 1 calc R
C29 C 0.9259(4) -0.2082(4) 0.1154(2) 0.0466(12) Uani 1 1 d .
H29A H 0.9915 -0.2330 0.1116 0.056 Uiso 1 1 calc R
C30 C 0.8596(4) -0.2850(4) 0.1354(2) 0.0488(13) Uani 1 1 d .
H30A H 0.8794 -0.3633 0.1444 0.059 Uiso 1 1 calc R
C31 C 0.7654(4) -0.2499(4) 0.1425(2) 0.0465(12) Uani 1 1 d .
H31A H 0.7205 -0.3035 0.1568 0.056 Uiso 1 1 calc R
C32 C 0.7353(4) -0.1350(4) 0.12862(18) 0.0389(10) Uani 1 1 d .
H32A H 0.6706 -0.1096 0.1344 0.047 Uiso 1 1 calc R
C121 C 0.8366(3) 0.0718(4) 0.23452(17) 0.0348(10) Uani 1 1 d .
H12A H 0.7742 0.0743 0.2095 0.042 Uiso 1 1 calc R
C122 C 0.8553(4) -0.0552(4) 0.25284(19) 0.0445(11) Uani 1 1 d .
H12B H 0.8770 -0.1009 0.2217 0.067 Uiso 1 1 calc R
H12C H 0.7945 -0.0892 0.2646 0.067 Uiso 1 1 calc R
H12D H 0.9065 -0.0571 0.2839 0.067 Uiso 1 1 calc R
C123 C 0.8233(4) 0.1496(5) 0.28568(19) 0.0472(12) Uani 1 1 d .
H12E H 0.8155 0.2318 0.2740 0.071 Uiso 1 1 calc R
H12F H 0.8813 0.1421 0.3124 0.071 Uiso 1 1 calc R
H12G H 0.7646 0.1242 0.3032 0.071 Uiso 1 1 calc R
C161 C 0.9692(3) 0.3101(4) 0.07573(18) 0.0371(10) Uani 1 1 d .
H16A H 0.8971 0.3157 0.0644 0.045 Uiso 1 1 calc R
C162 C 1.0190(4) 0.2567(5) 0.0274(2) 0.0505(12) Uani 1 1 d .
H16B H 0.9939 0.1769 0.0203 0.076 Uiso 1 1 calc R
H16C H 1.0903 0.2537 0.0369 0.076 Uiso 1 1 calc R
H16D H 1.0046 0.3051 -0.0058 0.076 Uiso 1 1 calc R
C163 C 1.0075(4) 0.4339(4) 0.0881(2) 0.0511(13) Uani 1 1 d .
H16E H 0.9738 0.4675 0.1186 0.077 Uiso 1 1 calc R
H16F H 0.9948 0.4830 0.0549 0.077 Uiso 1 1 calc R
H16G H 1.0785 0.4310 0.0987 0.077 Uiso 1 1 calc R
O2 O 0.5202(3) -0.0236(5) 0.18927(19) 0.0849(13) Uani 1 1 d DU
C33 C 0.4171(6) -0.0044(10) 0.1857(4) 0.110(2) Uani 1 1 d DU
H33A H 0.3824 -0.0792 0.1916 0.131 Uiso 1 1 calc R
H33B H 0.3942 0.0260 0.1484 0.131 Uiso 1 1 calc R
C34 C 0.3960(6) 0.0801(9) 0.2279(4) 0.106(2) Uani 1 1 d DU
H34A H 0.3323 0.0619 0.2427 0.128 Uiso 1 1 calc R
H34B H 0.3927 0.1606 0.2122 0.128 Uiso 1 1 calc R
C35 C 0.4787(6) 0.0706(8) 0.2729(3) 0.0937(19) Uani 1 1 d DU
H35A H 0.4560 0.0357 0.3071 0.112 Uiso 1 1 calc R
H35B H 0.5088 0.1482 0.2817 0.112 Uiso 1 1 calc R
C36 C 0.5504(5) -0.0113(7) 0.2461(3) 0.0783(16) Uani 1 1 d DU
H36A H 0.6177 0.0219 0.2508 0.094 Uiso 1 1 calc R
H36B H 0.5514 -0.0891 0.2645 0.094 Uiso 1 1 calc R
O3 O 0.2829(6) 0.2895(8) 0.0803(4) 0.078(2) Uani 0.50 1 d PDU
C37 C 0.3222(13) 0.3907(16) 0.1104(6) 0.098(3) Uani 0.50 1 d PDU
H37A H 0.3655 0.3666 0.1435 0.118 Uiso 0.50 1 calc PR
H37B H 0.2686 0.4406 0.1225 0.118 Uiso 0.50 1 calc PR
C38 C 0.3823(10) 0.4577(12) 0.0677(7) 0.082(3) Uani 0.50 1 d PDU
H38A H 0.3407 0.5155 0.0459 0.098 Uiso 0.50 1 calc PR
H38B H 0.4400 0.4984 0.0865 0.098 Uiso 0.50 1 calc PR
C39 C 0.4099(7) 0.3692(11) 0.0354(4) 0.055(2) Uani 0.50 1 d PDU
H39A H 0.4689 0.3289 0.0530 0.066 Uiso 0.50 1 calc PR
H39B H 0.4249 0.3991 -0.0014 0.066 Uiso 0.50 1 calc PR
C40 C 0.3301(11) 0.2938(15) 0.0302(6) 0.088(3) Uani 0.50 1 d PDU
H40A H 0.3526 0.2139 0.0209 0.106 Uiso 0.50 1 calc PR
H40B H 0.2826 0.3207 -0.0005 0.106 Uiso 0.50 1 calc PR

loop_
_atom_site_aniso_label
_atom_site_aniso_U_11
_atom_site_aniso_U_22
_atom_site_aniso_U_33
_atom_site_aniso_U_23
_atom_site_aniso_U_13
_atom_site_aniso_U_12
Ge1 0.0420(3) 0.0280(3) 0.0481(3) -0.0060(2) -0.0089(2) 0.0017(2)
P1 0.0308(6) 0.0197(5) 0.0280(5) -0.0020(4) -0.0075(4) -0.0001(4)
Cl1 0.0814(10) 0.0247(6) 0.0656(8) 0.0036(5) -0.0303(7) 0.0004(6)
Cl2 0.0451(7) 0.0498(7) 0.0628(8) -0.0154(6) 0.0089(6) -0.0035(6)
Cl3 0.0417(6) 0.0280(6) 0.0458(6) -0.0107(4) -0.0080(5) -0.0031(4)
O1 0.0376(17) 0.0240(15) 0.0520(18) -0.0093(13) -0.0169(14) 0.0053(13)
N1 0.0274(17) 0.0214(17) 0.0292(16) -0.0024(13) -0.0069(13) 0.0008(13)
C1 0.034(2) 0.028(2) 0.035(2) -0.0074(18) -0.0097(17) 0.0007(18)
C2 0.031(2) 0.030(2) 0.035(2) -0.0073(18) -0.0085(17) 0.0004(18)
C3 0.041(2) 0.035(2) 0.042(2) 0.002(2) -0.012(2) -0.004(2)
C4 0.040(2) 0.029(2) 0.050(3) 0.001(2) -0.010(2) -0.0077(19)
C11 0.033(2) 0.0160(19) 0.033(2) -0.0040(16) -0.0084(17) 0.0001(16)
C12 0.036(2) 0.023(2) 0.031(2) -0.0055(17) -0.0063(17) -0.0007(17)
C13 0.044(3) 0.031(2) 0.035(2) 0.0000(19) -0.0112(19) 0.004(2)
C14 0.032(2) 0.038(3) 0.048(3) -0.010(2) -0.011(2) 0.004(2)
C15 0.034(2) 0.030(2) 0.045(2) -0.007(2) 0.0011(19) -0.0024(19)
C16 0.039(2) 0.021(2) 0.033(2) -0.0062(17) -0.0001(18) -0.0013(18)
C21 0.034(2) 0.030(2) 0.030(2) -0.0008(18) -0.0089(17) 0.0016(18)
C22 0.051(3) 0.034(2) 0.035(2) 0.0013(19) -0.010(2) -0.005(2)
C23 0.061(3) 0.049(3) 0.043(3) 0.014(2) -0.009(2) -0.008(3)
C24 0.069(4) 0.061(4) 0.033(2) 0.006(2) 0.003(2) 0.009(3)
C25 0.071(4) 0.056(3) 0.036(2) -0.008(2) 0.005(2) 0.011(3)
C26 0.051(3) 0.039(3) 0.036(2) 0.001(2) -0.004(2) 0.001(2)
C27 0.043(2) 0.020(2) 0.0276(19) -0.0049(16) -0.0076(17) 0.0013(18)
C28 0.051(3) 0.030(2) 0.034(2) 0.0025(18) 0.0008(19) 0.005(2)
C29 0.055(3) 0.041(3) 0.043(2) -0.001(2) -0.003(2) 0.019(2)
C30 0.078(4) 0.025(2) 0.041(2) 0.000(2) -0.012(2) 0.008(2)
C31 0.061(3) 0.026(2) 0.049(3) 0.007(2) -0.012(2) -0.008(2)
C32 0.044(2) 0.027(2) 0.043(2) -0.0022(19) -0.010(2) -0.003(2)
C121 0.043(2) 0.032(2) 0.029(2) -0.0001(18) -0.0060(18) -0.0005(19)
C122 0.064(3) 0.034(3) 0.034(2) 0.0029(19) -0.007(2) -0.006(2)
C123 0.062(3) 0.043(3) 0.037(2) -0.004(2) 0.004(2) -0.003(2)
C161 0.040(2) 0.033(2) 0.037(2) 0.0007(19) 0.0002(19) -0.0038(19)
C162 0.063(3) 0.047(3) 0.042(3) -0.003(2) 0.010(2) -0.006(3)
C163 0.072(4) 0.031(2) 0.051(3) 0.006(2) 0.007(3) -0.005(2)
O2 0.073(2) 0.111(4) 0.070(2) 0.009(3) 0.005(2) -0.009(3)
C33 0.078(3) 0.156(7) 0.092(4) 0.022(4) -0.007(3) -0.005(5)
C34 0.084(4) 0.122(6) 0.117(5) 0.036(4) 0.028(3) 0.004(4)
C35 0.094(4) 0.097(5) 0.093(4) 0.007(3) 0.029(3) -0.021(4)
C36 0.062(3) 0.098(5) 0.075(3) 0.013(3) 0.006(2) -0.025(3)
O3 0.060(5) 0.077(5) 0.101(5) 0.017(4) 0.040(4) -0.016(4)
C37 0.093(7) 0.130(8) 0.076(6) -0.023(5) 0.034(5) -0.016(6)
C38 0.067(6) 0.065(6) 0.113(7) 0.000(5) 0.012(5) -0.016(5)
C39 0.041(4) 0.072(6) 0.053(5) 0.027(4) 0.005(4) -0.001(4)
C40 0.075(6) 0.104(7) 0.091(6) -0.032(6) 0.034(5) -0.032(5)

loop_
_atom_type_symbol
_atom_type_description
_atom_type_scat_dispersion_real
_atom_type_scat_dispersion_imag
_atom_type_scat_source
C C 0.0033 0.0016 'International Tables Vol C Tables 4.2.6.8 and 6.1.1.4'
H H 0.0000 0.0000 'International Tables Vol C Tables 4.2.6.8 and 6.1.1.4'
N N 0.0061 0.0033 'International Tables Vol C Tables 4.2.6.8 and 6.1.1.4'
O O 0.0106 0.0060 'International Tables Vol C Tables 4.2.6.8 and 6.1.1.4'
P P 0.1023 0.0942 'International Tables Vol C Tables 4.2.6.8 and 6.1.1.4'
Cl Cl 0.1484 0.1585 'International Tables Vol C Tables 4.2.6.8 and 6.1.1.4'
Ge Ge 0.1547 1.8001 'International Tables Vol C Tables 4.2.6.8 and 6.1.1.4'

loop_
_geom_angle_atom_site_label_1
_geom_angle_atom_site_label_2
_geom_angle_atom_site_label_3
_geom_angle
_geom_angle_site_symmetry_1
_geom_angle_site_symmetry_3
O1 Ge1 N1 87.23(13) . .
O1 Ge1 Cl2 91.83(11) . .
N1 Ge1 Cl2 116.80(11) . .
O1 Ge1 Cl1 86.05(10) . .
N1 Ge1 Cl1 124.38(11) . .
Cl2 Ge1 Cl1 118.56(6) . .
O1 Ge1 Cl3 175.63(11) . .
N1 Ge1 Cl3 92.64(10) . .
Cl2 Ge1 Cl3 92.13(5) . .
Cl1 Ge1 Cl3 90.43(5) . .
N1 P1 C27 113.39(17) . .
N1 P1 C21 114.28(19) . .
C27 P1 C21 108.14(19) . .
N1 P1 C1 99.15(18) . .
C27 P1 C1 114.4(2) . .
C21 P1 C1 107.30(19) . .
C1 O1 Ge1 114.0(2) . .
C11 N1 P1 119.2(3) . .
C11 N1 Ge1 127.0(2) . .
P1 N1 Ge1 113.54(17) . .
O1 C1 C2 111.6(3) . .
O1 C1 P1 100.0(3) . .
C2 C1 P1 114.8(3) . .
O1 C1 H1A 110.0 . .
C2 C1 H1A 110.0 . .
P1 C1 H1A 110.0 . .
C4 C2 C3 119.0(4) . .
C4 C2 C1 121.1(4) . .
C3 C2 C1 119.9(4) . .
C2 C3 C4 120.0(4) . 3_655
C2 C3 H3A 120.0 . .
C4 C3 H3A 120.0 3_655 .
C2 C4 C3 121.0(4) . 3_655
C2 C4 H4A 119.5 . .
C3 C4 H4A 119.5 3_655 .
C16 C11 C12 121.2(4) . .
C16 C11 N1 120.0(4) . .
C12 C11 N1 118.7(4) . .
C13 C12 C11 117.4(4) . .
C13 C12 C121 118.3(4) . .
C11 C12 C121 124.2(4) . .
C14 C13 C12 121.7(4) . .
C14 C13 H13A 119.1 . .
C12 C13 H13A 119.1 . .
C15 C14 C13 119.9(4) . .
C15 C14 H14A 120.1 . .
C13 C14 H14A 120.1 . .
C14 C15 C16 120.8(4) . .
C14 C15 H15A 119.6 . .
C16 C15 H15A 119.6 . .
C11 C16 C15 118.7(4) . .
C11 C16 C161 123.1(4) . .
C15 C16 C161 118.1(4) . .
C26 C21 C22 119.7(4) . .
C26 C21 P1 120.6(3) . .
C22 C21 P1 119.4(3) . .
C23 C22 C21 119.8(5) . .
C23 C22 H22A 120.1 . .
C21 C22 H22A 120.1 . .
C22 C23 C24 120.5(5) . .
C22 C23 H23A 119.7 . .
C24 C23 H23A 119.7 . .
C23 C24 C25 119.8(5) . .
C23 C24 H24A 120.1 . .
C25 C24 H24A 120.1 . .
C24 C25 C26 120.4(5) . .
C24 C25 H25A 119.8 . .
C26 C25 H25A 119.8 . .
C21 C26 C25 119.7(5) . .
C21 C26 H26A 120.2 . .
C25 C26 H26A 120.2 . .
C32 C27 C28 120.1(4) . .
C32 C27 P1 119.6(3) . .
C28 C27 P1 120.3(3) . .
C27 C28 C29 119.3(4) . .
C27 C28 H28A 120.3 . .
C29 C28 H28A 120.3 . .
C30 C29 C28 120.3(5) . .
C30 C29 H29A 119.8 . .
C28 C29 H29A 119.8 . .
C31 C30 C29 120.7(4) . .
C31 C30 H30A 119.6 . .
C29 C30 H30A 119.6 . .
C30 C31 C32 120.0(5) . .
C30 C31 H31A 120.0 . .
C32 C31 H31A 120.0 . .
C27 C32 C31 119.4(5) . .
C27 C32 H32A 120.3 . .
C31 C32 H32A 120.3 . .
C12 C121 C122 112.2(4) . .
C12 C121 C123 109.7(4) . .
C122 C121 C123 109.8(4) . .
C12 C121 H12A 108.3 . .
C122 C121 H12A 108.3 . .
C123 C121 H12A 108.3 . .
C121 C122 H12B 109.5 . .
C121 C122 H12C 109.5 . .
H12B C122 H12C 109.5 . .
C121 C122 H12D 109.5 . .
H12B C122 H12D 109.5 . .
H12C C122 H12D 109.5 . .
C121 C123 H12E 109.5 . .
C121 C123 H12F 109.5 . .
H12E C123 H12F 109.5 . .
C121 C123 H12G 109.5 . .
H12E C123 H12G 109.5 . .
H12F C123 H12G 109.5 . .
C163 C161 C162 110.6(4) . .
C163 C161 C16 110.9(4) . .
C162 C161 C16 111.6(4) . .
C163 C161 H16A 107.9 . .
C162 C161 H16A 107.9 . .
C16 C161 H16A 107.9 . .
C161 C162 H16B 109.5 . .
C161 C162 H16C 109.5 . .
H16B C162 H16C 109.5 . .
C161 C162 H16D 109.5 . .
H16B C162 H16D 109.5 . .
H16C C162 H16D 109.5 . .
C161 C163 H16E 109.5 . .
C161 C163 H16F 109.5 . .
H16E C163 H16F 109.5 . .
C161 C163 H16G 109.5 . .
H16E C163 H16G 109.5 . .
H16F C163 H16G 109.5 . .
C36 O2 C33 104.4(6) . .
O2 C33 C34 108.4(7) . .
O2 C33 H33A 110.0 . .
C34 C33 H33A 110.0 . .
O2 C33 H33B 110.0 . .
C34 C33 H33B 110.0 . .
H33A C33 H33B 108.4 . .
C33 C34 C35 106.2(7) . .
C33 C34 H34A 110.5 . .
C35 C34 H34A 110.5 . .
C33 C34 H34B 110.5 . .
C35 C34 H34B 110.5 . .
H34A C34 H34B 108.7 . .
C34 C35 C36 101.9(7) . .
C34 C35 H35A 111.4 . .
C36 C35 H35A 111.4 . .
C34 C35 H35B 111.4 . .
C36 C35 H35B 111.4 . .
H35A C35 H35B 109.3 . .
O2 C36 C35 109.2(6) . .
O2 C36 H36A 109.8 . .
C35 C36 H36A 109.8 . .
O2 C36 H36B 109.8 . .
C35 C36 H36B 109.8 . .
H36A C36 H36B 108.3 . .
C40 O3 C37 103.1(9) . .
O3 C37 C38 104.4(11) . .
O3 C37 H37A 110.9 . .
C38 C37 H37A 110.9 . .
O3 C37 H37B 110.9 . .
C38 C37 H37B 110.9 . .
H37A C37 H37B 108.9 . .
C39 C38 C37 101.9(11) . .
C39 C38 H38A 111.4 . .
C37 C38 H38A 111.4 . .
C39 C38 H38B 111.4 . .
C37 C38 H38B 111.4 . .
H38A C38 H38B 109.2 . .
C38 C39 C40 105.0(11) . .
C38 C39 H39A 110.8 . .
C40 C39 H39A 110.8 . .
C38 C39 H39B 110.8 . .
C40 C39 H39B 110.8 . .
H39A C39 H39B 108.8 . .
C39 C40 O3 110.8(11) . .
C39 C40 H40A 109.5 . .
O3 C40 H40A 109.5 . .
C39 C40 H40B 109.5 . .
O3 C40 H40B 109.5 . .
H40A C40 H40B 108.1 . .

loop_
_geom_bond_atom_site_label_1
_geom_bond_atom_site_label_2
_geom_bond_distance
_geom_bond_site_symmetry_2
Ge1 O1 1.871(3) .
Ge1 N1 1.898(3) .
Ge1 Cl2 2.1648(14) .
Ge1 Cl1 2.1664(13) .
Ge1 Cl3 2.2586(11) .
P1 N1 1.653(3) .
P1 C27 1.788(4) .
P1 C21 1.802(4) .
P1 C1 1.835(4) .
O1 C1 1.407(5) .
N1 C11 1.458(5) .
C1 C2 1.527(5) .
C1 H1A 1.0000 .
C2 C4 1.373(6) .
C2 C3 1.390(6) .
C3 C4 1.387(6) 3_655
C3 H3A 0.9500 .
C4 C3 1.387(6) 3_655
C4 H4A 0.9500 .
C11 C16 1.387(6) .
C11 C12 1.410(6) .
C12 C13 1.393(6) .
C12 C121 1.523(6) .
C13 C14 1.370(7) .
C13 H13A 0.9500 .
C14 C15 1.378(7) .
C14 H14A 0.9500 .
C15 C16 1.391(6) .
C15 H15A 0.9500 .
C16 C161 1.532(6) .
C21 C26 1.379(6) .
C21 C22 1.404(6) .
C22 C23 1.378(7) .
C22 H22A 0.9500 .
C23 C24 1.378(8) .
C23 H23A 0.9500 .
C24 C25 1.380(8) .
C24 H24A 0.9500 .
C25 C26 1.394(7) .
C25 H25A 0.9500 .
C26 H26A 0.9500 .
C27 C32 1.393(6) .
C27 C28 1.391(6) .
C28 C29 1.397(6) .
C28 H28A 0.9500 .
C29 C30 1.376(8) .
C29 H29A 0.9500 .
C30 C31 1.370(8) .
C30 H30A 0.9500 .
C31 C32 1.402(7) .
C31 H31A 0.9500 .
C32 H32A 0.9500 .
C121 C122 1.527(6) .
C121 C123 1.544(6) .
C121 H12A 1.0000 .
C122 H12B 0.9800 .
C122 H12C 0.9800 .
C122 H12D 0.9800 .
C123 H12E 0.9800 .
C123 H12F 0.9800 .
C123 H12G 0.9800 .
C161 C163 1.522(6) .
C161 C162 1.526(7) .
C161 H16A 1.0000 .
C162 H16B 0.9800 .
C162 H16C 0.9800 .
C162 H16D 0.9800 .
C163 H16E 0.9800 .
C163 H16F 0.9800 .
C163 H16G 0.9800 .
O2 C36 1.407(8) .
O2 C33 1.418(9) .
C33 C34 1.448(13) .
C33 H33A 0.9900 .
C33 H33B 0.9900 .
C34 C35 1.501(11) .
C34 H34A 0.9900 .
C34 H34B 0.9900 .
C35 C36 1.533(11) .
C35 H35A 0.9900 .
C35 H35B 0.9900 .
C36 H36A 0.9900 .
C36 H36B 0.9900 .
O3 C40 1.420(16) .
O3 C37 1.440(17) .
C37 C38 1.569(19) .
C37 H37A 0.9900 .
C37 H37B 0.9900 .
C38 C39 1.348(17) .
C38 H38A 0.9900 .
C38 H38B 0.9900 .
C39 C40 1.383(16) .
C39 H39A 0.9900 .
C39 H39B 0.9900 .
C40 H40A 0.9900 .
C40 H40B 0.9900 .
